data_1527447
loop_
_publ_author_name
'Gribanov, A.V.'
'Sologub, O.L.'
'Salamakha, P.S.'
'Seropegin, Yu.D.'
'Bodak, O.I.'
'Pecharskii, V.K.'

_publ_section_title
;
 Crystal structure of the compound Ce3 Pt4 Ge6
;
_journal_name_full 'Journal of Alloys Compd.'
_journal_page_first 7
_journal_page_last 11
_journal_volume 179
_journal_year 1992
_chemical_formula_sum 'Ce3 Ge6 Pt4'
_space_group_IT_number 63
_symmetry_space_group_name_Hall '-C 2c 2'
_symmetry_space_group_name_H-M 'C m c m'
_cell_angle_alpha 90
_cell_angle_beta 90
_cell_angle_gamma 90
_cell_formula_units_Z 2
_cell_length_a 4.419
_cell_length_b 26.222
_cell_length_c 4.422
_cell_volume 512.399
_citation_journal_id_ASTM JALCEU
_cod_data_source_file Gribanov_JALCEU_1992_290.cif
_cod_data_source_block Ce3Ge6Pt4
_cod_original_cell_volume 512.3994
_cod_database_code 1527447

loop_
_symmetry_equiv_pos_as_xyz
x,y,z
-x,-y,z+1/2
x,-y,-z
-x,y,-z+1/2
-x,-y,-z
x,y,-z-1/2
-x,y,z
x,-y,z-1/2
x+1/2,y+1/2,z
-x+1/2,-y+1/2,z+1/2
x+1/2,-y+1/2,-z
-x+1/2,y+1/2,-z+1/2
-x+1/2,-y+1/2,-z
x+1/2,y+1/2,-z-1/2
-x+1/2,y+1/2,z
x+1/2,-y+1/2,z-1/2

loop_
_atom_site_label
_atom_site_type_symbol
_atom_site_fract_x
_atom_site_fract_y
_atom_site_fract_z
_atom_site_occupancy
_atom_site_U_iso_or_equiv
Ce1 Ce 0 0.3425 0.25 1 0.0
Ge1 Ge 0 0.7495 0.25 1 0.0
Pt1 Pt 0 0.56286 0.25 1 0.0
Pt2 Pt 0 0.20423 0.25 1 0.0
Ge3 Ge 0.799 0.4644 0.25 0.5 0.0
Ce2 Ce 0 0.9708 0.25 0.5 0.0
Ge2 Ge 0 0.1102 0.25 1 0.0
